data_1558843
loop_
_publ_author_name
'Avarvari, Narcis'
'Mroweh, Nabil'
'M\'ezi\`ere, C\'ecile'
'Allain, Magali'
'Auban-Senzier, Pascale'
'Canadell, Enric'

_publ_section_title
;
 Conservation of structural arrangements and 3:1 stoichiometry in a series
 of crystalline conductors of TMTTF, TMTSF, BEDT-TTF, and chiral
 DM-EDT-TTF with the oxo-bis[pentafluorotantalate(V)] dianion
;
_journal_name_full 'Chemical Science'
_journal_paper_doi 10.1039/D0SC03665J
_journal_year 2020
_chemical_formula_moiety '2(C16 H36 N), F10 O Ta2'
_chemical_formula_sum 'C32 H72 F10 N2 O Ta2'
_chemical_formula_weight 1052.81
_space_group_IT_number 15
_space_group_name_Hall '-C 2yc'
_space_group_name_H-M_alt 'C 1 2/c 1'
_symmetry_cell_setting monoclinic
_symmetry_Int_Tables_number 15
_symmetry_space_group_name_Hall '-C 2yc'
_symmetry_space_group_name_H-M 'C 1 2/c 1'
_atom_sites_solution_hydrogens geom
_atom_sites_solution_primary direct
_atom_sites_solution_secondary difmap
_audit_creation_date 2017-09-11T14:17:02-00:00
_audit_creation_method 'WinGX routine CIF_UPDATE'
_audit_update_record
;
2020-04-28 deposited with the CCDC.	2020-08-13 downloaded from the CCDC.
;
_cell_angle_alpha 90
_cell_angle_beta 124.970(4)
_cell_angle_gamma 90
_cell_formula_units_Z 4
_cell_length_a 21.230(2)
_cell_length_b 14.2060(10)
_cell_length_c 18.083(2)
_cell_measurement_reflns_used 5050
_cell_measurement_temperature 293(2)
_cell_measurement_theta_max 30.035
_cell_measurement_theta_min 3.279
_cell_volume 4469.1(8)
_computing_cell_refinement 'Dirax (Duisenberg, 1992)'
_computing_data_collection 'Collect (Hooft, 2008)'
_computing_data_reduction 'EvalCCD (Duisenberg et al., 2000)'
_computing_molecular_graphics 'DIAMOND 3.2k (Crystal Impact GbR, 2014)'
_computing_publication_material 'WinGX publication routines (Farrugia, 1999)'
_computing_structure_refinement 'SHELXL-97 (Sheldrick, 2008)'
_computing_structure_solution 'SHELXS-97 (Sheldrick, 2008)'
_diffrn_ambient_temperature 293(2)
_diffrn_detector_area_resol_mean 9
_diffrn_measured_fraction_theta_full 0.985
_diffrn_measured_fraction_theta_max 0.984
_diffrn_measurement_device_type KappaCCD
_diffrn_measurement_method '\w scans'
_diffrn_radiation_monochromator 'horizontally mounted graphite crystal'
_diffrn_radiation_type MoK\a
_diffrn_radiation_wavelength 0.71073
_diffrn_reflns_av_R_equivalents 0.0589
_diffrn_reflns_av_unetI/netI 0.0422
_diffrn_reflns_Laue_measured_fraction_full 0.985
_diffrn_reflns_Laue_measured_fraction_max 0.984
_diffrn_reflns_limit_h_max 29
_diffrn_reflns_limit_h_min -28
_diffrn_reflns_limit_k_max 20
_diffrn_reflns_limit_k_min -19
_diffrn_reflns_limit_l_max 25
_diffrn_reflns_limit_l_min -25
_diffrn_reflns_number 36887
_diffrn_reflns_point_group_measured_fraction_full 0.985
_diffrn_reflns_point_group_measured_fraction_max 0.984
_diffrn_reflns_theta_full 30
_diffrn_reflns_theta_max 30.035
_diffrn_reflns_theta_min 3.279
_exptl_absorpt_coefficient_mu 4.959
_exptl_absorpt_correction_T_max 0.375
_exptl_absorpt_correction_T_min 0.271
_exptl_absorpt_correction_type multi-scan
_exptl_absorpt_process_details
;
 '(SADABS (Sheldrick, Bruker, 2008))'
;
_exptl_crystal_colour colorless
_exptl_crystal_density_diffrn 1.565
_exptl_crystal_description prism
_exptl_crystal_F_000 2088
_exptl_crystal_size_max 0.307
_exptl_crystal_size_mid 0.246
_exptl_crystal_size_min 0.198
_refine_diff_density_max 1.662
_refine_diff_density_min -1.072
_refine_diff_density_rms 0.106
_refine_ls_extinction_method none
_refine_ls_goodness_of_fit_ref 1.152
_refine_ls_hydrogen_treatment constr
_refine_ls_matrix_type full
_refine_ls_number_parameters 221
_refine_ls_number_reflns 6425
_refine_ls_number_restraints 2
_refine_ls_restrained_S_all 1.153
_refine_ls_R_factor_all 0.0966
_refine_ls_R_factor_gt 0.0439
_refine_ls_shift/su_max 0
_refine_ls_shift/su_mean 0
_refine_ls_structure_factor_coef Fsqd
_refine_ls_weighting_details 'w=1/[\s^2^(Fo^2^)+(0.0116P)^2^+21.4391P] where P=(Fo^2^+2Fc^2^)/3'
_refine_ls_weighting_scheme calc
_refine_ls_wR_factor_gt 0.076
_refine_ls_wR_factor_ref 0.0963
_reflns_Friedel_coverage 0
_reflns_number_gt 3880
_reflns_number_total 6425
_reflns_threshold_expression 'I > 2\s(I)'
_cod_data_source_file d0sc03665j2.cif
_cod_data_source_block sad
_cod_original_cell_volume 4469.1(7)
_cod_original_sg_symbol_H-M 'C 2/c'
_cod_database_code 1558843

loop_
_symmetry_equiv_pos_as_xyz
'x, y, z'
'-x, y, -z+1/2'
'x+1/2, y+1/2, z'
'-x+1/2, y+1/2, -z+1/2'
'-x, -y, -z'
'x, -y, z-1/2'
'-x+1/2, -y+1/2, -z'
'x+1/2, -y+1/2, z-1/2'

loop_
_atom_site_label
_atom_site_type_symbol
_atom_site_fract_x
_atom_site_fract_y
_atom_site_fract_z
_atom_site_U_iso_or_equiv
_atom_site_adp_type
_atom_site_occupancy
_atom_site_site_symmetry_order
_atom_site_calc_flag
_atom_site_refinement_flags_posn
_atom_site_refinement_flags_adp
_atom_site_refinement_flags_occupancy
_atom_site_disorder_assembly
_atom_site_disorder_group
C1 C 0.1891(5) 0.3217(5) 0.0830(5) 0.095(2) Uani 1 1 d . . . . .
H1A H 0.187671 0.333492 0.02927 0.114 Uiso 1 1 calc R U . . .
H1B H 0.232978 0.281477 0.122167 0.114 Uiso 1 1 calc R U . . .
C2 C 0.1177(6) 0.2684(7) 0.0555(6) 0.126(3) Uani 1 1 d . . . . .
H2A H 0.072502 0.306266 0.014823 0.151 Uiso 1 1 calc R U . . .
H2B H 0.118194 0.253658 0.10827 0.151 Uiso 1 1 calc R U . . .
C3 C 0.1155(9) 0.1768(9) 0.0081(10) 0.195(6) Uani 1 1 d . . . . .
H3A H 0.116858 0.193018 -0.043043 0.234 Uiso 1 1 calc R U . . .
H3B H 0.161156 0.14024 0.049736 0.234 Uiso 1 1 calc R U . . .
C4 C 0.0490(13) 0.1196(12) -0.0229(12) 0.320(14) Uani 1 1 d . . . . .
H4A H 0.046134 0.104866 0.026849 0.48 Uiso 1 1 calc R U . . .
H4B H 0.05284 0.062373 -0.048387 0.48 Uiso 1 1 calc R U . . .
H4C H 0.003628 0.153226 -0.068086 0.48 Uiso 1 1 calc R U . . .
C5 C 0.2019(5) 0.4031(6) 0.2137(5) 0.097(2) Uani 1 1 d . . . . .
H5A H 0.150872 0.382927 0.194284 0.116 Uiso 1 1 calc R U . . .
H5B H 0.211087 0.46409 0.242327 0.116 Uiso 1 1 calc R U . . .
C6 C 0.2598(6) 0.3339(7) 0.2837(6) 0.133(4) Uani 1 1 d . . . . .
H6A H 0.311234 0.352513 0.303554 0.16 Uiso 1 1 calc R U . . .
H6B H 0.249866 0.271674 0.257176 0.16 Uiso 1 1 calc R U . . .
C7 C 0.2547(10) 0.3311(12) 0.3657(9) 0.199(7) Uani 1 1 d . . . . .
H7A H 0.201009 0.337648 0.343052 0.239 Uiso 1 1 calc R U . . .
H7B H 0.271021 0.269037 0.392642 0.239 Uiso 1 1 calc R U . . .
C8 C 0.2921(12) 0.3905(17) 0.4270(12) 0.289(12) Uani 1 1 d . . . . .
H8A H 0.346131 0.379981 0.456068 0.433 Uiso 1 1 calc R U . . .
H8B H 0.280043 0.384468 0.470427 0.433 Uiso 1 1 calc R U . . .
H8C H 0.279001 0.452631 0.401554 0.433 Uiso 1 1 calc R U . . .
C9 C 0.1398(4) 0.4861(5) 0.0740(6) 0.095(2) Uani 1 1 d . . . . .
H9A H 0.091231 0.457454 0.054961 0.114 Uiso 1 1 calc R U . . .
H9B H 0.147901 0.538802 0.112692 0.114 Uiso 1 1 calc R U . . .
C10 C 0.1314(5) 0.5238(6) -0.0057(6) 0.112(3) Uani 1 1 d . . . . .
H10A H 0.121725 0.472686 -0.046479 0.135 Uiso 1 1 calc R U . . .
H10B H 0.178835 0.554462 0.011636 0.135 Uiso 1 1 calc R U . . .
C11 C 0.0647(5) 0.5952(7) -0.0545(7) 0.122(3) Uani 1 1 d . . . . .
H11A H 0.016818 0.560521 -0.083297 0.147 Uiso 1 1 calc R U . . .
H11B H 0.067822 0.635567 -0.009269 0.147 Uiso 1 1 calc R U . . .
C12 C 0.0610(9) 0.6516(10) -0.1184(13) 0.234(8) Uani 1 1 d . . . . .
H12A H 0.11132 0.675357 -0.095755 0.351 Uiso 1 1 calc R U . . .
H12B H 0.026825 0.703329 -0.132003 0.351 Uiso 1 1 calc R U . . .
H12C H 0.042205 0.615698 -0.172225 0.351 Uiso 1 1 calc R U . . .
C13 C 0.2797(4) 0.4499(6) 0.1566(5) 0.095(2) Uani 1 1 d . . . . .
H13A H 0.317556 0.40143 0.192296 0.114 Uiso 1 1 calc R U . . .
H13B H 0.277273 0.457322 0.101669 0.114 Uiso 1 1 calc R U . . .
C14 C 0.3079(5) 0.5399(8) 0.2079(8) 0.143(4) Uani 1 1 d . . . . .
H14A H 0.316859 0.532197 0.266501 0.171 Uiso 1 1 calc R U . . .
H14B H 0.269773 0.588893 0.175411 0.171 Uiso 1 1 calc R U . . .
C15 C 0.3837(9) 0.5678(18) 0.2197(14) 0.283(11) Uani 1 1 d D . . . .
H15A H 0.414619 0.51134 0.235197 0.339 Uiso 0.5 1 calc R U P A 1
H15B H 0.370889 0.589107 0.161646 0.339 Uiso 0.5 1 calc R U P A 1
H15C H 0.38479 0.543291 0.170379 0.339 Uiso 0.5 1 calc R U P B 2
H15D H 0.38892 0.635732 0.221225 0.339 Uiso 0.5 1 calc R U P B 2
C16A C 0.433(2) 0.641(3) 0.288(3) 0.268(15) Uani 0.5 1 d D . P C 1
H16A H 0.417098 0.649682 0.327626 0.402 Uiso 0.5 1 calc R U P C 1
H16B H 0.426803 0.69934 0.257302 0.402 Uiso 0.5 1 calc R U P C 1
H16C H 0.485404 0.621664 0.321504 0.402 Uiso 0.5 1 calc R U P C 1
C16B C 0.4473(17) 0.525(3) 0.308(2) 0.268(15) Uani 0.5 1 d D . P C 2
H16D H 0.427987 0.508774 0.342753 0.402 Uiso 0.5 1 calc R U P C 2
H16E H 0.488205 0.570274 0.340552 0.402 Uiso 0.5 1 calc R U P C 2
H16F H 0.466377 0.470041 0.296297 0.402 Uiso 0.5 1 calc R U P C 2
N1 N 0.2025(3) 0.4149(4) 0.1310(4) 0.0763(14) Uani 1 1 d . . . . .
F1 F 0.0348(3) 0.6242(4) 0.1268(3) 0.1219(16) Uani 1 1 d . . . . .
F2 F 0.1827(2) 0.6385(3) 0.2559(3) 0.0983(13) Uani 1 1 d . . . . .
F3 F 0.1554(3) 0.6620(4) 0.3786(3) 0.139(2) Uani 1 1 d . . . . .
F4 F 0.0993(2) 0.5137(3) 0.2683(3) 0.1157(16) Uani 1 1 d . . . . .
F5 F 0.0894(3) 0.7754(3) 0.2365(4) 0.1198(16) Uani 1 1 d . . . . .
O1 O 0 0.6471(5) 0.25 0.095(2) Uani 1 2 d S T P . .
TA1 Ta 0.09028(2) 0.64416(2) 0.25282(2) 0.06111(9) Uani 1 1 d . . . . .

loop_
_atom_site_aniso_label
_atom_site_aniso_U_11
_atom_site_aniso_U_22
_atom_site_aniso_U_33
_atom_site_aniso_U_23
_atom_site_aniso_U_13
_atom_site_aniso_U_12
C1 0.116(6) 0.086(5) 0.086(5) 0.006(4) 0.059(5) 0.019(5)
C2 0.129(8) 0.104(7) 0.102(6) 0.006(5) 0.041(6) -0.012(6)
C3 0.229(15) 0.109(9) 0.171(12) -0.021(8) 0.071(11) -0.048(9)
C4 0.38(3) 0.158(15) 0.215(18) 0.000(12) 0.047(18) -0.080(16)
C5 0.108(6) 0.103(6) 0.107(6) 0.000(5) 0.078(5) 0.018(5)
C6 0.169(9) 0.161(9) 0.098(6) 0.022(6) 0.093(7) 0.046(7)
C7 0.237(17) 0.250(18) 0.118(10) -0.011(10) 0.105(11) 0.028(14)
C8 0.27(2) 0.43(3) 0.158(15) -0.074(18) 0.119(16) -0.05(2)
C9 0.077(4) 0.088(5) 0.125(6) 0.018(5) 0.060(5) 0.014(4)
C10 0.087(5) 0.123(7) 0.123(7) 0.031(6) 0.058(5) 0.017(5)
C11 0.098(6) 0.113(7) 0.139(8) 0.041(6) 0.058(6) 0.021(5)
C12 0.218(16) 0.184(15) 0.29(2) 0.107(14) 0.138(15) 0.060(12)
C13 0.073(4) 0.110(6) 0.110(6) 0.006(5) 0.056(4) 0.015(4)
C14 0.101(7) 0.158(10) 0.159(9) -0.013(8) 0.069(7) -0.028(7)
C15 0.114(11) 0.39(3) 0.28(2) 0.02(2) 0.072(12) -0.070(15)
C16A 0.165(19) 0.30(4) 0.35(4) -0.03(4) 0.16(2) -0.06(3)
C16B 0.165(19) 0.30(4) 0.35(4) -0.03(4) 0.16(2) -0.06(3)
N1 0.069(3) 0.081(4) 0.088(4) 0.006(3) 0.050(3) 0.017(3)
F1 0.098(3) 0.179(5) 0.076(3) -0.022(3) 0.042(2) -0.016(3)
F2 0.079(2) 0.115(3) 0.135(4) -0.023(3) 0.082(3) -0.014(2)
F3 0.103(3) 0.233(6) 0.072(3) -0.030(3) 0.045(2) -0.015(4)
F4 0.113(3) 0.080(3) 0.188(5) 0.015(3) 0.106(4) 0.011(2)
F5 0.118(3) 0.070(3) 0.199(5) -0.001(3) 0.107(4) -0.012(2)
O1 0.079(4) 0.089(5) 0.154(7) 0 0.087(5) 0
TA1 0.05505(14) 0.06634(16) 0.07432(17) -0.00776(13) 0.04433(12) -0.00736(12)

loop_
_atom_type_symbol
_atom_type_description
_atom_type_scat_dispersion_real
_atom_type_scat_dispersion_imag
_atom_type_scat_source
C C 0.0033 0.0016 'International Tables Vol C Tables 4.2.6.8 and 6.1.1.4'
H H 0 0 'International Tables Vol C Tables 4.2.6.8 and 6.1.1.4'
N N 0.0061 0.0033 'International Tables Vol C Tables 4.2.6.8 and 6.1.1.4'
F F 0.0171 0.0103 'International Tables Vol C Tables 4.2.6.8 and 6.1.1.4'
Ta Ta -0.7052 6.5227 'International Tables Vol C Tables 4.2.6.8 and 6.1.1.4'
O O 0.0106 0.006 'International Tables Vol C Tables 4.2.6.8 and 6.1.1.4'

loop_
_geom_angle_atom_site_label_1
_geom_angle_atom_site_label_2
_geom_angle_atom_site_label_3
_geom_angle
_geom_angle_site_symmetry_1
_geom_angle_site_symmetry_3
_geom_angle_publ_flag
C2 C1 N1 116.9(7) . . ?
C2 C1 H1A 108.1 . . ?
N1 C1 H1A 108.1 . . ?
C2 C1 H1B 108.1 . . ?
N1 C1 H1B 108.1 . . ?
H1A C1 H1B 107.3 . . ?
C1 C2 C3 108.2(10) . . ?
C1 C2 H2A 110.1 . . ?
C3 C2 H2A 110.1 . . ?
C1 C2 H2B 110.1 . . ?
C3 C2 H2B 110.1 . . ?
H2A C2 H2B 108.4 . . ?
C4 C3 C2 113.9(16) . . ?
C4 C3 H3A 108.8 . . ?
C2 C3 H3A 108.8 . . ?
C4 C3 H3B 108.8 . . ?
C2 C3 H3B 108.8 . . ?
H3A C3 H3B 107.7 . . ?
C3 C4 H4A 109.5 . . ?
C3 C4 H4B 109.5 . . ?
H4A C4 H4B 109.5 . . ?
C3 C4 H4C 109.5 . . ?
H4A C4 H4C 109.5 . . ?
H4B C4 H4C 109.5 . . ?
N1 C5 C6 115.8(6) . . ?
N1 C5 H5A 108.3 . . ?
C6 C5 H5A 108.3 . . ?
N1 C5 H5B 108.3 . . ?
C6 C5 H5B 108.3 . . ?
H5A C5 H5B 107.4 . . ?
C5 C6 C7 110.4(9) . . ?
C5 C6 H6A 109.6 . . ?
C7 C6 H6A 109.6 . . ?
C5 C6 H6B 109.6 . . ?
C7 C6 H6B 109.6 . . ?
H6A C6 H6B 108.1 . . ?
C8 C7 C6 118.3(18) . . ?
C8 C7 H7A 107.7 . . ?
C6 C7 H7A 107.7 . . ?
C8 C7 H7B 107.7 . . ?
C6 C7 H7B 107.7 . . ?
H7A C7 H7B 107.1 . . ?
C7 C8 H8A 109.5 . . ?
C7 C8 H8B 109.5 . . ?
H8A C8 H8B 109.5 . . ?
C7 C8 H8C 109.5 . . ?
H8A C8 H8C 109.5 . . ?
H8B C8 H8C 109.5 . . ?
C10 C9 N1 118.9(6) . . ?
C10 C9 H9A 107.6 . . ?
N1 C9 H9A 107.6 . . ?
C10 C9 H9B 107.6 . . ?
N1 C9 H9B 107.6 . . ?
H9A C9 H9B 107 . . ?
C9 C10 C11 111.2(7) . . ?
C9 C10 H10A 109.4 . . ?
C11 C10 H10A 109.4 . . ?
C9 C10 H10B 109.4 . . ?
C11 C10 H10B 109.4 . . ?
H10A C10 H10B 108 . . ?
C12 C11 C10 117.3(10) . . ?
C12 C11 H11A 108 . . ?
C10 C11 H11A 108 . . ?
C12 C11 H11B 108 . . ?
C10 C11 H11B 108 . . ?
H11A C11 H11B 107.2 . . ?
C11 C12 H12A 109.5 . . ?
C11 C12 H12B 109.5 . . ?
H12A C12 H12B 109.5 . . ?
C11 C12 H12C 109.5 . . ?
H12A C12 H12C 109.5 . . ?
H12B C12 H12C 109.5 . . ?
C14 C13 N1 116.9(6) . . ?
C14 C13 H13A 108.1 . . ?
N1 C13 H13A 108.1 . . ?
C14 C13 H13B 108.1 . . ?
N1 C13 H13B 108.1 . . ?
H13A C13 H13B 107.3 . . ?
C13 C14 C15 108.7(12) . . ?
C13 C14 H14A 109.9 . . ?
C15 C14 H14A 109.9 . . ?
C13 C14 H14B 109.9 . . ?
C15 C14 H14B 109.9 . . ?
H14A C14 H14B 108.3 . . ?
C16Aa C15 C14 118(2) . . ?
C16Bb C15 C14 106(2) . . ?
C16Aa C15 H15A 107.8 . . ?
C14 C15 H15A 107.8 . . ?
C16Aa C15 H15B 107.8 . . ?
C14 C15 H15B 107.8 . . ?
H15Aa C15 H15B 107.1 . . ?
C16Bb C15 H15C 110.5 . . ?
C14 C15 H15C 110.5 . . ?
C16Bb C15 H15D 110.5 . . ?
C14 C15 H15D 110.5 . . ?
H15Cb C15 H15D 108.7 . . ?
C15 C16Aa H16A 109.5 . . ?
C15 C16Aa H16B 109.5 . . ?
H16Aa C16Aa H16B 109.5 . . ?
C15 C16Aa H16C 109.5 . . ?
H16Aa C16Aa H16C 109.5 . . ?
H16Ba C16Aa H16C 109.5 . . ?
C15 C16Bb H16D 109.5 . . ?
C15 C16Bb H16E 109.5 . . ?
H16Db C16Bb H16E 109.5 . . ?
C15 C16Bb H16F 109.5 . . ?
H16Db C16Bb H16F 109.5 . . ?
H16Eb C16Bb H16F 109.5 . . ?
C13 N1 C9 111.5(5) . . ?
C13 N1 C5 110.9(6) . . ?
C9 N1 C5 104.2(5) . . ?
C13 N1 C1 106.1(5) . . ?
C9 N1 C1 113.0(6) . . ?
C5 N1 C1 111.3(6) . . ?
TA1 O1 TA1 177.5(4) 2 . ?
F4 TA1 F3 90.7(3) . . ?
F4 TA1 F5 174.43(17) . . ?
F3 TA1 F5 89.5(3) . . ?
F4 TA1 O1 92.4(2) . . ?
F3 TA1 O1 93.49(15) . . ?
F5 TA1 O1 93.2(2) . . ?
F4 TA1 F1 88.4(2) . . ?
F3 TA1 F1 173.6(2) . . ?
F5 TA1 F1 90.9(2) . . ?
O1 TA1 F1 92.85(15) . . ?
F4 TA1 F2 86.48(18) . . ?
F3 TA1 F2 86.6(2) . . ?
F5 TA1 F2 87.96(18) . . ?
O1 TA1 F2 178.9(3) . . ?
F1 TA1 F2 87.08(19) . . ?

loop_
_geom_bond_atom_site_label_1
_geom_bond_atom_site_label_2
_geom_bond_distance
_geom_bond_site_symmetry_2
_geom_bond_publ_flag
C1 C2 1.501(11) . ?
C1 N1 1.517(9) . ?
C1 H1A 0.97 . ?
C1 H1B 0.97 . ?
C2 C3 1.545(14) . ?
C2 H2A 0.97 . ?
C2 H2B 0.97 . ?
C3 C4 1.43(2) . ?
C3 H3A 0.97 . ?
C3 H3B 0.97 . ?
C4 H4A 0.96 . ?
C4 H4B 0.96 . ?
C4 H4C 0.96 . ?
C5 N1 1.513(8) . ?
C5 C6 1.516(11) . ?
C5 H5A 0.97 . ?
C5 H5B 0.97 . ?
C6 C7 1.547(14) . ?
C6 H6A 0.97 . ?
C6 H6B 0.97 . ?
C7 C8 1.251(19) . ?
C7 H7A 0.97 . ?
C7 H7B 0.97 . ?
C8 H8A 0.96 . ?
C8 H8B 0.96 . ?
C8 H8C 0.96 . ?
C9 C10 1.449(10) . ?
C9 N1 1.511(8) . ?
C9 H9A 0.97 . ?
C9 H9B 0.97 . ?
C10 C11 1.543(11) . ?
C10 H10A 0.97 . ?
C10 H10B 0.97 . ?
C11 C12 1.370(15) . ?
C11 H11A 0.97 . ?
C11 H11B 0.97 . ?
C12 H12A 0.96 . ?
C12 H12B 0.96 . ?
C12 H12C 0.96 . ?
C13 C14 1.489(11) . ?
C13 N1 1.510(8) . ?
C13 H13A 0.97 . ?
C13 H13B 0.97 . ?
C14 C15 1.549(16) . ?
C14 H14A 0.97 . ?
C14 H14B 0.97 . ?
C15 C16A 1.485(18) . ?
C15 C16B 1.502(18) . ?
C15 H15A 0.97 . ?
C15 H15B 0.97 . ?
C15 H15C 0.97 . ?
C15 H15D 0.97 . ?
C16Aa H16A 0.96 . ?
C16Aa H16B 0.96 . ?
C16Aa H16C 0.96 . ?
C16Bb H16D 0.96 . ?
C16Bb H16E 0.96 . ?
C16Bb H16F 0.96 . ?
F1 TA1 1.893(4) . ?
F2 TA1 1.932(3) . ?
F3 TA1 1.882(4) . ?
F4 TA1 1.868(4) . ?
F5 TA1 1.887(4) . ?
O1 TA1 1.8884(3) 2 ?
O1 TA1 1.8884(3) . ?
